data_7714766
loop_
_publ_author_name
'Maryunina, Kseniya'
'Nigomedyanova, Daria'
'Morozov, Vitaly'
'Smirnova, Kristina'
'Letyagin, Gleb'
'Romanenko, Galina'
'Efimov, Nikolay'
'Bogomyakov, Artem'
'Ovcharenko, Victor'

_publ_section_title
;
 Ferrocenyl-substituted nitronyl nitroxide in the design of
 one-dimensional magnets.
;
_journal_issue 4
_journal_name_full 'Dalton transactions (Cambridge, England : 2003)'
_journal_page_first 1714
_journal_page_last 1721
_journal_paper_doi 10.1039/d3dt03858k
_journal_volume 53
_journal_year 2024
_chemical_formula_sum 'C27 H23 F12 Fe N2 O6 Zn'
_chemical_formula_weight 820.69
_space_group_crystal_system triclinic
_space_group_IT_number 2
_space_group_name_Hall '-P 1'
_space_group_name_H-M_alt 'P -1'
_atom_sites_solution_hydrogens geom
_audit_creation_method SHELXL-2018/3
_audit_update_record
;
2023-09-28 deposited with the CCDC.	2023-12-18 downloaded from the CCDC.
;
_cell_angle_alpha 75.379(3)
_cell_angle_beta 87.408(3)
_cell_angle_gamma 69.457(3)
_cell_formula_units_Z 4
_cell_length_a 12.3105(6)
_cell_length_b 15.4830(8)
_cell_length_c 19.1434(10)
_cell_measurement_reflns_used 9942
_cell_measurement_temperature 296(2)
_cell_measurement_theta_max 22.06
_cell_measurement_theta_min 2.20
_cell_volume 3302.3(3)
_computing_cell_refinement 'Bruker SAINT'
_computing_data_collection 'Bruker APEX2'
_computing_data_reduction 'Bruker SAINT'
_computing_molecular_graphics 'Bruker SHELXTL'
_computing_publication_material 'Bruker SHELXTL'
_computing_structure_refinement 'SHELXL-2018/3 (Sheldrick, 2018)'
_computing_structure_solution 'SHELXS-97 (Sheldrick, 2008)'
_diffrn_ambient_temperature 296(2)
_diffrn_measured_fraction_theta_full 0.997
_diffrn_measured_fraction_theta_max 0.982
_diffrn_measurement_device_type 'Bruker APEX-II CCD'
_diffrn_measurement_method '\f and \w scans'
_diffrn_radiation_type MoK\a
_diffrn_radiation_wavelength 0.71073
_diffrn_reflns_av_R_equivalents 0.0760
_diffrn_reflns_av_unetI/netI 0.0937
_diffrn_reflns_Laue_measured_fraction_full 0.997
_diffrn_reflns_Laue_measured_fraction_max 0.982
_diffrn_reflns_limit_h_max 16
_diffrn_reflns_limit_h_min -16
_diffrn_reflns_limit_k_max 20
_diffrn_reflns_limit_k_min -20
_diffrn_reflns_limit_l_max 25
_diffrn_reflns_limit_l_min -25
_diffrn_reflns_number 56995
_diffrn_reflns_point_group_measured_fraction_full 0.997
_diffrn_reflns_point_group_measured_fraction_max 0.982
_diffrn_reflns_theta_full 25.242
_diffrn_reflns_theta_max 28.723
_diffrn_reflns_theta_min 1.452
_exptl_absorpt_coefficient_mu 1.275
_exptl_absorpt_correction_T_max 0.5547
_exptl_absorpt_correction_T_min 0.3333
_exptl_absorpt_correction_type multi-scan
_exptl_absorpt_process_details sadabs
_exptl_crystal_colour black
_exptl_crystal_density_diffrn 1.651
_exptl_crystal_description block
_exptl_crystal_F_000 1644
_exptl_crystal_size_max 0.22
_exptl_crystal_size_mid 0.18
_exptl_crystal_size_min 0.15
_refine_diff_density_max 0.423
_refine_diff_density_min -0.318
_refine_diff_density_rms 0.054
_refine_ls_extinction_method none
_refine_ls_goodness_of_fit_ref 0.823
_refine_ls_hydrogen_treatment constr
_refine_ls_matrix_type full
_refine_ls_number_parameters 1054
_refine_ls_number_reflns 16786
_refine_ls_number_restraints 0
_refine_ls_restrained_S_all 0.823
_refine_ls_R_factor_all 0.1170
_refine_ls_R_factor_gt 0.0411
_refine_ls_shift/su_max 0.001
_refine_ls_shift/su_mean 0.000
_refine_ls_structure_factor_coef Fsqd
_refine_ls_weighting_details 'w=1/[\s^2^(Fo^2^)+(0.0478P)^2^] where P=(Fo^2^+2Fc^2^)/3'
_refine_ls_weighting_scheme calc
_refine_ls_wR_factor_gt 0.0885
_refine_ls_wR_factor_ref 0.1052
_reflns_Friedel_coverage 0.000
_reflns_number_gt 7403
_reflns_number_total 16786
_reflns_threshold_expression 'I > 2\s(I)'
_cod_data_source_file d3dt03858k2.cif
_cod_data_source_block 2231s
_cod_depositor_comments 'Adding full bibliography for 7714760--7714766.cif.'
_cod_database_code 7714766
_shelx_shelxl_version_number 2018/3
_shelx_space_group_comment
; 
The symmetry employed for this shelxl refinement is uniquely defined 
by the following loop, which should always be used as a source of 
symmetry information in preference to the above space-group names. 
They are only intended as comments. 
;

loop_
_space_group_symop_operation_xyz
'x, y, z'
'-x, -y, -z'

loop_
_atom_site_label
_atom_site_type_symbol
_atom_site_fract_x
_atom_site_fract_y
_atom_site_fract_z
_atom_site_U_iso_or_equiv
_atom_site_adp_type
_atom_site_occupancy
_atom_site_site_symmetry_order
_atom_site_calc_flag
_atom_site_refinement_flags_posn
_atom_site_refinement_flags_adp
_atom_site_refinement_flags_occupancy
_atom_site_disorder_assembly
_atom_site_disorder_group
Zn1 Zn 0.32403(3) 0.42988(2) 0.88827(2) 0.05649(11) Uani 1 1 d . . . . .
O1 O 0.37012(18) 0.32591(15) 0.97877(11) 0.0694(6) Uani 1 1 d . . . . .
C1 C 0.3757(7) 0.2075(5) 1.0814(3) 0.1103(18) Uani 1 1 d . . . . .
F1 F 0.3138(15) 0.1582(10) 1.1191(10) 0.145(4) Uani 0.5 1 d . . P A 1
F2 F 0.402(2) 0.2425(16) 1.1289(9) 0.145(8) Uani 0.5 1 d . . P A 1
F3 F 0.4692(10) 0.1435(10) 1.0585(8) 0.154(7) Uani 0.5 1 d . . P A 1
F1A F 0.407(3) 0.1350(10) 1.0709(10) 0.248(13) Uani 0.5 1 d . . P A 2
F2A F 0.304(2) 0.199(2) 1.1333(11) 0.327(13) Uani 0.5 1 d . . P A 2
F3A F 0.4494(19) 0.2262(13) 1.1113(10) 0.155(8) Uani 0.5 1 d . . P A 2
C2 C 0.3060(4) 0.2890(3) 1.01781(19) 0.0754(10) Uani 1 1 d . . . . .
C3 C 0.1877(4) 0.3115(3) 1.0080(2) 0.0890(12) Uani 1 1 d . . . . .
H3A H 0.150853 0.278096 1.042015 0.107 Uiso 1 1 calc R U . . .
C4 C 0.1221(3) 0.3803(3) 0.9510(2) 0.0766(10) Uani 1 1 d . . . . .
C5 C -0.0085(4) 0.3977(6) 0.9461(4) 0.1141(18) Uani 1 1 d . . . . .
F4 F -0.0507(11) 0.3920(13) 1.0059(7) 0.167(6) Uani 0.5 1 d . . P B 1
F5 F -0.0675(6) 0.5025(7) 0.9161(5) 0.132(3) Uani 0.5 1 d . . P B 1
F6 F -0.0357(9) 0.3619(13) 0.9065(11) 0.187(8) Uani 0.5 1 d . . P B 1
F4A F -0.0703(9) 0.4487(13) 0.9782(10) 0.167(8) Uani 0.5 1 d . . P B 2
F5A F -0.0443(10) 0.4034(9) 0.8806(5) 0.122(5) Uani 0.5 1 d . . P B 2
F6A F -0.0210(7) 0.3033(8) 0.9797(6) 0.160(4) Uani 0.5 1 d . . P B 2
O2 O 0.15513(16) 0.43182(16) 0.89984(13) 0.0677(6) Uani 1 1 d . . . . .
O3 O 0.48841(16) 0.43385(15) 0.88488(12) 0.0684(6) Uani 1 1 d . . . . .
C6 C 0.6447(4) 0.4851(4) 0.8893(3) 0.0905(14) Uani 1 1 d . . . . .
F7 F 0.6627(11) 0.5477(12) 0.8281(9) 0.226(8) Uani 0.5 1 d . . P C 1
F8 F 0.6729(10) 0.5097(10) 0.9436(6) 0.123(5) Uani 0.5 1 d . . P C 1
F9 F 0.7057(10) 0.4089(11) 0.8888(13) 0.201(9) Uani 0.5 1 d . . P C 1
F7A F 0.6782(10) 0.5427(10) 0.9124(9) 0.147(7) Uani 0.5 1 d . . P C 2
F8A F 0.7036(10) 0.3922(8) 0.9267(6) 0.119(5) Uani 0.5 1 d . . P C 2
F9A F 0.6836(8) 0.4848(7) 0.8277(6) 0.103(3) Uani 0.5 1 d . . P C 2
C7 C 0.5128(3) 0.5042(3) 0.88856(16) 0.0620(8) Uani 1 1 d . . . . .
C8 C 0.4396(3) 0.5930(2) 0.89060(18) 0.0748(10) Uani 1 1 d . . . . .
H8A H 0.471631 0.637585 0.895364 0.090 Uiso 1 1 calc R U . . .
C9 C 0.3208(3) 0.6198(2) 0.88594(16) 0.0598(8) Uani 1 1 d . . . . .
C10 C 0.2486(4) 0.7235(3) 0.8831(3) 0.0835(11) Uani 1 1 d . . . . .
F10 F 0.188(2) 0.7600(11) 0.8229(10) 0.182(7) Uani 0.5 1 d . . P D 1
F11 F 0.1800(14) 0.7319(6) 0.9325(8) 0.122(4) Uani 0.5 1 d . . P D 1
F12 F 0.3120(8) 0.7736(6) 0.8881(15) 0.159(6) Uani 0.5 1 d . . P D 1
F10A F 0.256(2) 0.7820(6) 0.8274(8) 0.146(6) Uani 0.5 1 d . . P D 2
F11A F 0.1370(12) 0.7401(7) 0.8819(16) 0.159(5) Uani 0.5 1 d . . P D 2
F12A F 0.266(3) 0.7472(12) 0.9398(12) 0.256(11) Uani 0.5 1 d . . P D 2
O4 O 0.26204(17) 0.56947(14) 0.88241(11) 0.0659(6) Uani 1 1 d . . . . .
Fe1 Fe 0.29032(4) 0.11882(3) 0.80860(2) 0.05434(12) Uani 1 1 d . . . . .
O1R O 0.34173(15) 0.38976(13) 0.79644(10) 0.0571(5) Uani 1 1 d . . . . .
N2R N 0.24634(19) 0.39892(15) 0.76159(12) 0.0493(6) Uani 1 1 d . . . . .
C3R C 0.2022(3) 0.4742(2) 0.69345(16) 0.0572(8) Uani 1 1 d . . . . .
C4R C 0.2117(3) 0.5672(2) 0.7012(2) 0.0903(12) Uani 1 1 d . . . . .
H4RA H 0.183240 0.615884 0.657181 0.135 Uiso 1 1 calc R U . . .
H4RB H 0.166352 0.586425 0.740376 0.135 Uiso 1 1 calc R U . . .
H4RC H 0.291491 0.557658 0.710861 0.135 Uiso 1 1 calc R U . . .
C5R C 0.2810(3) 0.4378(3) 0.63468(18) 0.0879(11) Uani 1 1 d . . . . .
H5RA H 0.256571 0.483762 0.588994 0.132 Uiso 1 1 calc R U . . .
H5RB H 0.359891 0.428387 0.646722 0.132 Uiso 1 1 calc R U . . .
H5RC H 0.275777 0.378398 0.631610 0.132 Uiso 1 1 calc R U . . .
C6R C 0.0776(3) 0.4742(2) 0.68699(17) 0.0619(8) Uani 1 1 d . . . . .
C7R C -0.0100(3) 0.5389(2) 0.7271(2) 0.0908(11) Uani 1 1 d . . . . .
H7RA H -0.024420 0.604316 0.702168 0.136 Uiso 1 1 calc R U . . .
H7RB H -0.081285 0.526405 0.729177 0.136 Uiso 1 1 calc R U . . .
H7RC H 0.020367 0.526993 0.775299 0.136 Uiso 1 1 calc R U . . .
C8R C 0.0308(3) 0.4905(2) 0.61077(18) 0.0882(11) Uani 1 1 d . . . . .
H8RA H 0.019420 0.554696 0.584108 0.132 Uiso 1 1 calc R U . . .
H8RB H 0.085352 0.446782 0.587124 0.132 Uiso 1 1 calc R U . . .
H8RC H -0.041930 0.480206 0.612958 0.132 Uiso 1 1 calc R U . . .
N9R N 0.0955(2) 0.37416(16) 0.72880(13) 0.0564(6) Uani 1 1 d . . . . .
O10R O 0.02268(18) 0.33428(15) 0.72604(12) 0.0791(7) Uani 1 1 d . . . . .
C11R C 0.1917(2) 0.33672(19) 0.77603(15) 0.0471(7) Uani 1 1 d . . . . .
C12R C 0.2242(2) 0.24902(19) 0.83014(15) 0.0500(7) Uani 1 1 d . . . . .
C13R C 0.1513(3) 0.1932(2) 0.85687(16) 0.0638(8) Uani 1 1 d . . . . .
H13A H 0.069316 0.210295 0.843096 0.077 Uiso 1 1 calc R U . . .
C14R C 0.2200(4) 0.1107(2) 0.90776(18) 0.0776(10) Uani 1 1 d . . . . .
H14A H 0.193978 0.059162 0.934446 0.093 Uiso 1 1 calc R U . . .
C15R C 0.3320(4) 0.1128(2) 0.91291(17) 0.0804(10) Uani 1 1 d . . . . .
H15A H 0.396918 0.062786 0.943516 0.096 Uiso 1 1 calc R U . . .
C16R C 0.3376(3) 0.1966(2) 0.86500(16) 0.0608(8) Uani 1 1 d . . . . .
H16A H 0.405775 0.215983 0.857398 0.073 Uiso 1 1 calc R U . . .
C17R C 0.2424(5) 0.0439(5) 0.7511(4) 0.1192(18) Uani 1 1 d . . . . .
H17A H 0.171711 0.027878 0.755475 0.143 Uiso 1 1 calc R U . . .
C18R C 0.3493(6) -0.0102(3) 0.7871(2) 0.1107(16) Uani 1 1 d . . . . .
H18A H 0.367043 -0.071466 0.823046 0.133 Uiso 1 1 calc R U . . .
C19R C 0.4254(4) 0.0354(4) 0.7643(3) 0.1071(15) Uani 1 1 d . . . . .
H19A H 0.507162 0.012611 0.780767 0.129 Uiso 1 1 calc R U . . .
C20R C 0.3701(5) 0.1162(4) 0.7141(2) 0.0939(12) Uani 1 1 d . . . . .
H20A H 0.405067 0.162449 0.688379 0.113 Uiso 1 1 calc R U . . .
C21R C 0.2585(5) 0.1238(4) 0.7047(2) 0.1011(14) Uani 1 1 d . . . . .
H21A H 0.199602 0.175626 0.670864 0.121 Uiso 1 1 calc R U . . .
Zn2 Zn 0.38553(3) 0.76684(2) 0.44502(2) 0.05251(10) Uani 1 1 d . . . . .
O5 O 0.55661(15) 0.74240(14) 0.46359(10) 0.0571(5) Uani 1 1 d . . . . .
C11 C 0.7305(3) 0.7261(3) 0.5167(2) 0.0757(10) Uani 1 1 d . . . . .
F13 F 0.7488(2) 0.8019(2) 0.47390(15) 0.1458(11) Uani 1 1 d . . . . .
F14 F 0.7859(10) 0.6394(7) 0.5077(7) 0.103(3) Uani 0.5 1 d . . P E 1
F14A F 0.7794(9) 0.6788(9) 0.4754(8) 0.170(6) Uani 0.5 1 d . . P E 2
F15 F 0.78088(16) 0.71895(17) 0.57775(12) 0.1122(8) Uani 1 1 d . . . . .
C12 C 0.6000(2) 0.74795(19) 0.51925(17) 0.0522(7) Uani 1 1 d . . . . .
C13 C 0.5470(3) 0.7668(2) 0.58092(17) 0.0651(9) Uani 1 1 d . . . . .
H13B H 0.591056 0.769435 0.618003 0.078 Uiso 1 1 calc R U . . .
C14 C 0.4311(3) 0.7818(2) 0.58990(18) 0.0679(9) Uani 1 1 d . . . . .
C15 C 0.3831(5) 0.7943(6) 0.6640(3) 0.121(2) Uani 1 1 d . . . . .
F16 F 0.2967(5) 0.8749(5) 0.6539(3) 0.246(3) Uani 1 1 d . . . . .
F17 F 0.4537(11) 0.7871(11) 0.7104(4) 0.138(5) Uani 0.5 1 d . . P F 1
F18 F 0.3019(10) 0.7664(11) 0.6802(6) 0.179(6) Uani 0.5 1 d . . P F 1
F17A F 0.4431(16) 0.8221(15) 0.6987(8) 0.234(9) Uani 0.5 1 d . . P F 2
F18A F 0.3772(13) 0.7049(7) 0.7014(5) 0.204(6) Uani 0.5 1 d . . P F 2
O6 O 0.35802(17) 0.78299(16) 0.54590(11) 0.0748(6) Uani 1 1 d . . . . .
O7 O 0.21153(15) 0.78552(14) 0.44360(10) 0.0577(5) Uani 1 1 d . . . . .
C16 C 0.0431(3) 0.7498(3) 0.4500(2) 0.0732(10) Uani 1 1 d . . . . .
F19 F -0.01732(18) 0.8324(2) 0.40925(18) 0.1488(11) Uani 1 1 d . . . . .
F20 F -0.00210(19) 0.6906(2) 0.43843(17) 0.1437(11) Uani 1 1 d . . . . .
F21 F 0.0318(12) 0.7401(10) 0.5185(5) 0.119(4) Uani 0.5 1 d . . P G 1
F21A F 0.0136(11) 0.7715(10) 0.5107(6) 0.133(5) Uani 0.5 1 d . . P G 2
C17 C 0.1718(2) 0.7240(2) 0.43558(14) 0.0529(7) Uani 1 1 d . . . . .
C18 C 0.2294(3) 0.6401(2) 0.41727(17) 0.0642(8) Uani 1 1 d . . . . .
H18B H 0.187156 0.602759 0.411400 0.077 Uiso 1 1 calc R U . . .
C19 C 0.3475(3) 0.6082(2) 0.40709(15) 0.0563(8) Uani 1 1 d . . . . .
C20 C 0.3992(4) 0.5132(3) 0.3875(3) 0.0861(13) Uani 1 1 d . . . . .
F22 F 0.3244(15) 0.4912(10) 0.3559(7) 0.115(4) Uani 0.5 1 d . . P H 1
F23 F 0.4454(13) 0.5156(9) 0.3374(8) 0.162(7) Uani 0.5 1 d . . P H 1
F24 F 0.4522(17) 0.4487(11) 0.4421(11) 0.190(9) Uani 0.5 1 d . . P H 1
F22A F 0.3326(17) 0.4655(11) 0.3893(10) 0.180(8) Uani 0.5 1 d . . P H 2
F23A F 0.4665(8) 0.5294(8) 0.3197(5) 0.079(2) Uani 0.5 1 d . . P H 2
F24A F 0.4924(12) 0.4550(12) 0.4255(10) 0.114(4) Uani 0.5 1 d . . P H 2
O8 O 0.41878(16) 0.64632(13) 0.41419(10) 0.0588(5) Uani 1 1 d . . . . .
Fe2 Fe 0.23232(4) 0.85825(3) 0.15840(2) 0.06083(13) Uani 1 1 d . . . . .
O1S O 0.36954(15) 0.88217(13) 0.36667(10) 0.0552(5) Uani 1 1 d . . . . .
N2S N 0.26423(19) 0.94182(15) 0.34282(12) 0.0488(6) Uani 1 1 d . . . . .
C3S C 0.2171(3) 1.0365(2) 0.35998(17) 0.0620(8) Uani 1 1 d . . . . .
C4S C 0.2399(4) 1.0229(3) 0.4400(2) 0.1048(13) Uani 1 1 d . . . . .
H4SA H 0.209898 1.083512 0.451558 0.157 Uiso 1 1 calc R U . . .
H4SB H 0.202308 0.981418 0.467629 0.157 Uiso 1 1 calc R U . . .
H4SC H 0.322047 0.995031 0.451361 0.157 Uiso 1 1 calc R U . . .
C5S C 0.2844(3) 1.0953(2) 0.3162(2) 0.1058(14) Uani 1 1 d . . . . .
H5SA H 0.257347 1.157516 0.325278 0.159 Uiso 1 1 calc R U . . .
H5SB H 0.365546 1.064439 0.329940 0.159 Uiso 1 1 calc R U . . .
H5SC H 0.272745 1.101357 0.265712 0.159 Uiso 1 1 calc R U . . .
C6S C 0.0886(3) 1.0689(2) 0.3357(2) 0.0781(10) Uani 1 1 d . . . . .
C7S C 0.0128(4) 1.0393(3) 0.3986(2) 0.1206(15) Uani 1 1 d . . . . .
H7SA H 0.050655 0.973485 0.423284 0.181 Uiso 1 1 calc R U . . .
H7SB H 0.003347 1.078123 0.432015 0.181 Uiso 1 1 calc R U . . .
H7SC H -0.061919 1.048093 0.379186 0.181 Uiso 1 1 calc R U . . .
C8S C 0.0313(4) 1.1700(3) 0.2974(3) 0.150(2) Uani 1 1 d . . . . .
H8SA H 0.028143 1.209470 0.329420 0.225 Uiso 1 1 calc R U . . .
H8SB H 0.074575 1.186102 0.256256 0.225 Uiso 1 1 calc R U . . .
H8SC H -0.046125 1.180231 0.281519 0.225 Uiso 1 1 calc R U . . .
N9S N 0.0946(2) 1.00552(17) 0.28650(14) 0.0633(7) Uani 1 1 d . . . . .
O10S O 0.0092(2) 1.01695(17) 0.24652(14) 0.0933(8) Uani 1 1 d . . . . .
C11S C 0.1962(2) 0.92967(19) 0.29747(14) 0.0481(7) Uani 1 1 d . . . . .
C12S C 0.2232(2) 0.85040(19) 0.26561(14) 0.0476(7) Uani 1 1 d . . . . .
C13S C 0.3375(3) 0.7928(2) 0.24993(15) 0.0559(7) Uani 1 1 d . . . . .
H13C H 0.410984 0.800180 0.259328 0.067 Uiso 1 1 calc R U . . .
C14S C 0.3237(3) 0.7239(2) 0.21839(16) 0.0661(8) Uani 1 1 d . . . . .
H14B H 0.386338 0.675524 0.201184 0.079 Uiso 1 1 calc R U . . .
C15S C 0.2052(3) 0.7372(2) 0.21454(17) 0.0728(9) Uani 1 1 d . . . . .
H15B H 0.171732 0.699702 0.193993 0.087 Uiso 1 1 calc R U . . .
C16S C 0.1420(3) 0.8143(2) 0.24273(16) 0.0618(8) Uani 1 1 d . . . . .
H16B H 0.057502 0.838929 0.246440 0.074 Uiso 1 1 calc R U . . .
C17S C 0.3070(5) 0.9399(4) 0.0879(2) 0.1064(14) Uani 1 1 d . . . . .
H17B H 0.379481 0.949148 0.096731 0.128 Uiso 1 1 calc R U . . .
C18S C 0.1965(6) 0.9956(3) 0.1010(2) 0.1040(14) Uani 1 1 d . . . . .
H18C H 0.177073 1.050959 0.121378 0.125 Uiso 1 1 calc R U . . .
C19S C 0.1176(4) 0.9593(4) 0.0809(2) 0.1092(14) Uani 1 1 d . . . . .
H19B H 0.033133 0.984861 0.084348 0.131 Uiso 1 1 calc R U . . .
C20S C 0.1789(6) 0.8815(4) 0.0546(2) 0.1199(17) Uani 1 1 d . . . . .
H20B H 0.145588 0.842274 0.035939 0.144 Uiso 1 1 calc R U . . .
C21S C 0.2964(6) 0.8694(4) 0.0582(2) 0.1165(16) Uani 1 1 d . . . . .
H21B H 0.360273 0.820054 0.042719 0.140 Uiso 1 1 calc R U . . .

loop_
_atom_site_aniso_label
_atom_site_aniso_U_11
_atom_site_aniso_U_22
_atom_site_aniso_U_33
_atom_site_aniso_U_23
_atom_site_aniso_U_13
_atom_site_aniso_U_12
Zn1 0.0499(2) 0.0598(2) 0.0717(2) -0.02928(18) 0.00080(17) -0.02477(17)
O1 0.0731(15) 0.0772(15) 0.0683(14) -0.0183(11) -0.0055(12) -0.0380(13)
C1 0.171(6) 0.115(5) 0.073(4) -0.008(3) -0.016(4) -0.092(5)
F1 0.203(10) 0.144(7) 0.115(9) 0.022(5) -0.009(7) -0.132(7)
F2 0.24(2) 0.153(10) 0.080(4) -0.027(5) -0.033(8) -0.108(11)
F3 0.153(6) 0.115(11) 0.116(7) 0.000(6) 0.010(5) 0.025(7)
F1A 0.48(4) 0.090(8) 0.165(17) 0.012(10) -0.179(19) -0.098(18)
F2A 0.31(2) 0.48(3) 0.126(12) 0.106(17) -0.018(12) -0.18(2)
F3A 0.188(14) 0.107(8) 0.168(16) 0.028(10) -0.112(12) -0.080(9)
C2 0.102(3) 0.082(3) 0.064(2) -0.026(2) 0.003(2) -0.053(2)
C3 0.099(3) 0.134(4) 0.068(3) -0.042(2) 0.027(2) -0.074(3)
C4 0.064(2) 0.119(3) 0.076(3) -0.058(2) 0.023(2) -0.048(2)
C5 0.076(3) 0.189(7) 0.114(5) -0.080(5) 0.046(4) -0.066(4)
F4 0.112(8) 0.221(15) 0.188(8) -0.080(9) 0.101(6) -0.075(9)
F5 0.051(3) 0.169(8) 0.181(7) -0.076(6) 0.028(4) -0.026(4)
F6 0.071(5) 0.248(15) 0.34(2) -0.248(17) 0.035(12) -0.056(8)
F4A 0.065(4) 0.232(18) 0.27(2) -0.207(17) 0.033(9) -0.039(8)
F5A 0.071(5) 0.218(11) 0.089(4) -0.020(5) -0.002(3) -0.079(6)
F6A 0.111(5) 0.231(10) 0.166(7) -0.017(7) 0.020(5) -0.119(7)
O2 0.0457(12) 0.0852(16) 0.0846(16) -0.0419(13) 0.0110(11) -0.0248(11)
O3 0.0505(12) 0.0694(14) 0.1026(17) -0.0435(12) 0.0034(11) -0.0269(11)
C6 0.070(3) 0.116(4) 0.128(5) -0.077(4) 0.026(3) -0.054(3)
F7 0.113(7) 0.296(15) 0.227(12) 0.049(14) 0.042(7) -0.107(11)
F8 0.087(5) 0.194(11) 0.128(6) -0.071(6) -0.014(5) -0.074(5)
F9 0.064(6) 0.208(17) 0.43(3) -0.243(18) 0.049(13) -0.060(11)
F7A 0.083(5) 0.164(10) 0.284(18) -0.169(13) 0.058(9) -0.080(6)
F8A 0.059(5) 0.116(8) 0.155(6) 0.004(6) -0.030(4) -0.019(5)
F9A 0.074(4) 0.124(7) 0.105(5) -0.021(5) 0.033(3) -0.038(5)
C7 0.058(2) 0.080(2) 0.070(2) -0.0389(18) 0.0074(16) -0.0367(19)
C8 0.074(2) 0.072(2) 0.104(3) -0.044(2) 0.018(2) -0.042(2)
C9 0.075(2) 0.052(2) 0.059(2) -0.0252(15) 0.0105(17) -0.0229(18)
C10 0.088(3) 0.065(3) 0.097(4) -0.030(3) 0.024(3) -0.022(3)
F10 0.203(15) 0.107(9) 0.150(11) -0.027(8) -0.082(11) 0.056(9)
F11 0.168(11) 0.085(4) 0.123(8) -0.065(6) 0.088(8) -0.038(6)
F12 0.116(5) 0.059(4) 0.33(2) -0.072(9) 0.032(10) -0.048(4)
F10A 0.205(16) 0.068(4) 0.131(10) -0.001(6) 0.073(9) -0.032(7)
F11A 0.145(9) 0.072(4) 0.250(16) -0.054(9) 0.072(11) -0.023(5)
F12A 0.37(3) 0.146(12) 0.207(14) -0.146(11) -0.099(14) 0.041(12)
O4 0.0591(13) 0.0611(14) 0.0847(15) -0.0331(11) 0.0027(11) -0.0197(11)
Fe1 0.0611(3) 0.0469(3) 0.0568(3) -0.0169(2) -0.0013(2) -0.0178(2)
O1R 0.0442(11) 0.0677(13) 0.0703(13) -0.0319(10) 0.0006(10) -0.0225(10)
N2R 0.0460(14) 0.0468(14) 0.0588(15) -0.0206(12) -0.0015(12) -0.0152(11)
C3R 0.068(2) 0.0482(18) 0.0594(19) -0.0109(15) -0.0051(16) -0.0259(16)
C4R 0.110(3) 0.056(2) 0.111(3) -0.013(2) -0.023(2) -0.039(2)
C5R 0.094(3) 0.105(3) 0.068(2) -0.023(2) 0.011(2) -0.040(2)
C6R 0.066(2) 0.0471(19) 0.071(2) -0.0155(16) -0.0115(17) -0.0160(16)
C7R 0.079(2) 0.060(2) 0.126(3) -0.036(2) -0.001(2) -0.0063(19)
C8R 0.092(3) 0.077(2) 0.088(3) -0.014(2) -0.031(2) -0.022(2)
N9R 0.0504(15) 0.0485(15) 0.0749(17) -0.0206(13) -0.0058(13) -0.0182(12)
O10R 0.0678(14) 0.0754(15) 0.1053(18) -0.0204(13) -0.0172(13) -0.0378(12)
C11R 0.0435(16) 0.0427(17) 0.0593(18) -0.0231(14) 0.0017(14) -0.0131(14)
C12R 0.0543(18) 0.0482(18) 0.0532(18) -0.0211(14) 0.0033(14) -0.0191(15)
C13R 0.070(2) 0.066(2) 0.061(2) -0.0234(17) 0.0171(17) -0.0273(18)
C14R 0.111(3) 0.065(2) 0.061(2) -0.0114(18) 0.014(2) -0.041(2)
C15R 0.112(3) 0.069(2) 0.057(2) -0.0143(18) -0.022(2) -0.025(2)
C16R 0.071(2) 0.0528(19) 0.062(2) -0.0218(16) -0.0090(16) -0.0203(16)
C17R 0.106(4) 0.170(5) 0.153(5) -0.123(4) 0.040(4) -0.081(4)
C18R 0.169(5) 0.058(3) 0.106(4) -0.037(2) 0.015(4) -0.031(3)
C19R 0.070(3) 0.125(4) 0.119(4) -0.072(3) -0.006(3) 0.004(3)
C20R 0.113(4) 0.112(4) 0.077(3) -0.047(3) 0.026(3) -0.051(3)
C21R 0.101(4) 0.116(4) 0.065(3) -0.051(3) -0.024(2) 0.010(3)
Zn2 0.04204(19) 0.0633(2) 0.0593(2) -0.02441(17) -0.00149(15) -0.02034(16)
O5 0.0417(11) 0.0781(14) 0.0575(12) -0.0278(10) 0.0013(9) -0.0208(10)
C11 0.056(2) 0.113(3) 0.077(3) -0.038(2) 0.004(2) -0.044(2)
F13 0.0959(18) 0.219(3) 0.136(2) -0.006(2) 0.0001(16) -0.098(2)
F14 0.046(4) 0.103(4) 0.154(7) -0.081(4) -0.011(4) 0.016(3)
F14A 0.044(5) 0.303(16) 0.265(15) -0.251(13) 0.048(6) -0.063(8)
F15 0.0576(12) 0.178(2) 0.1113(17) -0.0674(16) -0.0165(12) -0.0306(13)
C12 0.0417(17) 0.0548(18) 0.069(2) -0.0282(15) -0.0022(15) -0.0182(14)
C13 0.0507(19) 0.090(2) 0.069(2) -0.0479(18) -0.0001(16) -0.0218(17)
C14 0.060(2) 0.085(2) 0.067(2) -0.0413(18) 0.0120(18) -0.0213(18)
C15 0.072(3) 0.214(7) 0.109(4) -0.100(5) 0.026(3) -0.048(4)
F16 0.155(4) 0.350(7) 0.216(4) -0.221(5) 0.003(3) 0.035(4)
F17 0.103(7) 0.277(12) 0.048(3) -0.063(5) 0.008(4) -0.071(6)
F18 0.160(8) 0.315(18) 0.155(9) -0.176(11) 0.112(7) -0.127(10)
F17A 0.166(12) 0.43(2) 0.244(14) -0.296(15) 0.070(11) -0.125(12)
F18A 0.387(18) 0.181(9) 0.111(6) -0.061(6) 0.136(10) -0.180(11)
O6 0.0516(13) 0.1194(19) 0.0660(14) -0.0466(13) 0.0068(11) -0.0294(13)
O7 0.0428(11) 0.0663(13) 0.0748(14) -0.0287(11) 0.0025(10) -0.0246(10)
C16 0.050(2) 0.085(3) 0.098(3) -0.033(3) 0.006(2) -0.034(2)
F19 0.0490(13) 0.153(3) 0.206(3) 0.008(2) -0.0086(15) -0.0248(15)
F20 0.0842(16) 0.181(3) 0.246(3) -0.141(2) 0.0633(18) -0.0896(17)
F21 0.085(5) 0.179(9) 0.074(5) -0.015(5) 0.047(4) -0.040(5)
F21A 0.078(5) 0.221(12) 0.165(11) -0.161(10) 0.048(6) -0.059(7)
C17 0.0504(18) 0.069(2) 0.0459(17) -0.0138(15) 0.0012(14) -0.0298(17)
C18 0.063(2) 0.067(2) 0.078(2) -0.0250(18) 0.0064(17) -0.0362(18)
C19 0.066(2) 0.052(2) 0.0528(18) -0.0118(14) -0.0004(16) -0.0232(17)
C20 0.085(3) 0.068(3) 0.109(4) -0.035(3) 0.012(3) -0.024(3)
F22 0.108(6) 0.119(10) 0.164(7) -0.101(7) 0.003(5) -0.051(7)
F23 0.239(14) 0.080(5) 0.188(12) -0.081(7) 0.103(9) -0.062(6)
F24 0.34(3) 0.037(5) 0.135(11) -0.005(5) -0.085(13) 0.000(10)
F22A 0.122(9) 0.072(6) 0.38(2) -0.089(11) 0.040(14) -0.058(6)
F23A 0.078(3) 0.083(5) 0.076(4) -0.035(3) 0.017(3) -0.021(3)
F24A 0.115(5) 0.077(7) 0.112(9) -0.029(6) -0.021(5) 0.021(4)
O8 0.0507(12) 0.0563(13) 0.0733(14) -0.0240(10) -0.0027(10) -0.0174(10)
Fe2 0.0808(3) 0.0638(3) 0.0461(3) -0.0196(2) 0.0007(2) -0.0310(2)
O1S 0.0433(11) 0.0618(13) 0.0663(13) -0.0229(10) -0.0006(10) -0.0206(10)
N2S 0.0487(15) 0.0489(14) 0.0553(15) -0.0232(11) 0.0015(12) -0.0180(12)
C3S 0.074(2) 0.0528(19) 0.069(2) -0.0355(16) 0.0051(17) -0.0211(17)
C4S 0.131(4) 0.097(3) 0.091(3) -0.061(2) -0.001(2) -0.019(2)
C5S 0.117(3) 0.068(2) 0.152(4) -0.041(2) 0.033(3) -0.050(2)
C6S 0.078(2) 0.057(2) 0.102(3) -0.042(2) -0.002(2) -0.0112(19)
C7S 0.103(3) 0.151(4) 0.141(4) -0.092(3) 0.046(3) -0.049(3)
C8S 0.145(4) 0.063(3) 0.218(6) -0.050(3) -0.064(4) 0.010(3)
N9S 0.0579(17) 0.0570(17) 0.0731(18) -0.0266(14) -0.0087(14) -0.0094(14)
O10S 0.0682(16) 0.0914(18) 0.110(2) -0.0350(14) -0.0314(14) -0.0042(13)
C11S 0.0469(17) 0.0485(18) 0.0495(17) -0.0147(14) 0.0014(14) -0.0156(15)
C12S 0.0540(18) 0.0483(17) 0.0427(16) -0.0154(13) 0.0002(13) -0.0178(14)
C13S 0.0553(19) 0.0562(19) 0.0558(19) -0.0224(15) 0.0011(15) -0.0133(15)
C14S 0.081(2) 0.057(2) 0.065(2) -0.0283(16) 0.0071(18) -0.0203(18)
C15S 0.102(3) 0.061(2) 0.073(2) -0.0334(18) 0.012(2) -0.040(2)
C16S 0.067(2) 0.065(2) 0.064(2) -0.0240(16) 0.0020(16) -0.0302(17)
C17S 0.132(4) 0.117(4) 0.075(3) -0.006(3) 0.016(3) -0.063(4)
C18S 0.173(5) 0.072(3) 0.061(3) -0.002(2) -0.011(3) -0.045(3)
C19S 0.129(4) 0.112(4) 0.063(3) -0.002(3) -0.021(3) -0.025(3)
C20S 0.183(6) 0.135(5) 0.051(2) -0.022(3) -0.023(3) -0.065(4)
C21S 0.165(5) 0.112(4) 0.055(3) -0.020(2) 0.023(3) -0.030(4)

loop_
_atom_type_symbol
_atom_type_description
_atom_type_scat_dispersion_real
_atom_type_scat_dispersion_imag
_atom_type_scat_source
C C 0.0033 0.0016 'International Tables Vol C Tables 4.2.6.8 and 6.1.1.4'
H H 0.0000 0.0000 'International Tables Vol C Tables 4.2.6.8 and 6.1.1.4'
N N 0.0061 0.0033 'International Tables Vol C Tables 4.2.6.8 and 6.1.1.4'
O O 0.0106 0.0060 'International Tables Vol C Tables 4.2.6.8 and 6.1.1.4'
F F 0.0171 0.0103 'International Tables Vol C Tables 4.2.6.8 and 6.1.1.4'
Zn Zn 0.2839 1.4301 'International Tables Vol C Tables 4.2.6.8 and 6.1.1.4'
Fe Fe 0.3463 0.8444 'International Tables Vol C Tables 4.2.6.8 and 6.1.1.4'

loop_
_geom_angle_atom_site_label_1
_geom_angle_atom_site_label_2
_geom_angle_atom_site_label_3
_geom_angle
_geom_angle_site_symmetry_1
_geom_angle_site_symmetry_3
_geom_angle_publ_flag
O1R Zn1 O1 116.36(8) . . ?
O1R Zn1 O4 117.97(8) . . ?
O1 Zn1 O4 125.67(9) . . ?
O1R Zn1 O3 91.39(8) . . ?
O1 Zn1 O3 89.78(9) . . ?
O4 Zn1 O3 89.03(8) . . ?
O1R Zn1 O2 93.98(8) . . ?
O1 Zn1 O2 88.58(9) . . ?
O4 Zn1 O2 87.72(8) . . ?
O3 Zn1 O2 174.57(8) . . ?
C2 O1 Zn1 127.3(2) . . ?
F1A C1 F3A 115.0(17) . . ?
F1A C1 F2A 102.0(16) . . ?
F3A C1 F2A 101.8(15) . . ?
F2 C1 F1 101.3(14) . . ?
F2 C1 F3 113.8(13) . . ?
F1 C1 F3 106.8(11) . . ?
F1A C1 C2 114.9(8) . . ?
F3A C1 C2 113.9(9) . . ?
F2 C1 C2 109.4(11) . . ?
F2A C1 C2 107.2(11) . . ?
F1 C1 C2 113.5(8) . . ?
F3 C1 C2 111.7(7) . . ?
O1 C2 C3 127.7(3) . . ?
O1 C2 C1 111.5(4) . . ?
C3 C2 C1 120.8(4) . . ?
C4 C3 C2 123.4(3) . . ?
O2 C4 C3 128.0(3) . . ?
O2 C4 C5 113.8(4) . . ?
C3 C4 C5 118.2(4) . . ?
F6 C5 F4 118.2(12) . . ?
F4A C5 F5A 117.7(11) . . ?
F6 C5 F5 105.5(12) . . ?
F4 C5 F5 97.5(10) . . ?
F4A C5 F6A 103.9(11) . . ?
F5A C5 F6A 95.1(8) . . ?
F6 C5 C4 115.1(7) . . ?
F4A C5 C4 118.0(7) . . ?
F4 C5 C4 111.8(8) . . ?
F5A C5 C4 112.1(6) . . ?
F5 C5 C4 106.2(5) . . ?
F6A C5 C4 106.0(6) . . ?
C4 O2 Zn1 125.0(2) . . ?
C7 O3 Zn1 124.4(2) . . ?
F9A C6 F7A 106.6(10) . . ?
F9 C6 F8 110.2(12) . . ?
F9A C6 F8A 101.0(8) . . ?
F7A C6 F8A 110.6(10) . . ?
F9 C6 F7 108.0(12) . . ?
F8 C6 F7 105.9(10) . . ?
F9 C6 C7 117.1(7) . . ?
F9A C6 C7 111.6(6) . . ?
F7A C6 C7 116.4(6) . . ?
F8 C6 C7 108.9(7) . . ?
F8A C6 C7 109.5(7) . . ?
F7 C6 C7 106.1(7) . . ?
O3 C7 C8 128.8(3) . . ?
O3 C7 C6 113.3(3) . . ?
C8 C7 C6 118.0(3) . . ?
C7 C8 C9 123.1(3) . . ?
O4 C9 C8 127.9(3) . . ?
O4 C9 C10 114.2(3) . . ?
C8 C9 C10 118.0(3) . . ?
F10A C10 F12A 111.7(11) . . ?
F11 C10 F10 107.4(11) . . ?
F11 C10 F12 106.0(8) . . ?
F10 C10 F12 109.5(9) . . ?
F10A C10 F11A 100.7(9) . . ?
F12A C10 F11A 103.4(11) . . ?
F10A C10 C9 115.0(6) . . ?
F11 C10 C9 113.0(5) . . ?
F12A C10 C9 112.1(7) . . ?
F10 C10 C9 108.1(6) . . ?
F12 C10 C9 112.7(5) . . ?
F11A C10 C9 112.8(5) . . ?
C9 O4 Zn1 126.1(2) . . ?
C18R Fe1 C19R 39.28(17) . . ?
C18R Fe1 C21R 66.70(18) . . ?
C19R Fe1 C21R 66.07(17) . . ?
C18R Fe1 C20R 65.63(18) . . ?
C19R Fe1 C20R 38.87(16) . . ?
C21R Fe1 C20R 39.11(16) . . ?
C18R Fe1 C17R 40.21(18) . . ?
C19R Fe1 C17R 67.07(18) . . ?
C21R Fe1 C17R 40.52(18) . . ?
C20R Fe1 C17R 66.81(18) . . ?
C18R Fe1 C13R 136.3(2) . . ?
C19R Fe1 C13R 175.4(2) . . ?
C21R Fe1 C13R 114.57(16) . . ?
C20R Fe1 C13R 144.30(19) . . ?
C17R Fe1 C13R 110.20(17) . . ?
C18R Fe1 C12R 177.7(2) . . ?
C19R Fe1 C12R 142.8(2) . . ?
C21R Fe1 C12R 112.65(15) . . ?
C20R Fe1 C12R 115.38(15) . . ?
C17R Fe1 C12R 137.9(2) . . ?
C13R Fe1 C12R 41.71(10) . . ?
C18R Fe1 C16R 140.6(2) . . ?
C19R Fe1 C16R 113.11(17) . . ?
C21R Fe1 C16R 138.5(2) . . ?
C20R Fe1 C16R 112.63(15) . . ?
C17R Fe1 C16R 178.9(3) . . ?
C13R Fe1 C16R 69.68(12) . . ?
C12R Fe1 C16R 41.36(11) . . ?
C18R Fe1 C14R 110.64(17) . . ?
C19R Fe1 C14R 136.4(2) . . ?
C21R Fe1 C14R 143.2(2) . . ?
C20R Fe1 C14R 175.2(2) . . ?
C17R Fe1 C14R 112.5(2) . . ?
C13R Fe1 C14R 40.45(12) . . ?
C12R Fe1 C14R 68.46(12) . . ?
C16R Fe1 C14R 68.09(13) . . ?
C18R Fe1 C15R 112.53(18) . . ?
C19R Fe1 C15R 111.30(18) . . ?
C21R Fe1 C15R 176.9(2) . . ?
C20R Fe1 C15R 137.8(2) . . ?
C17R Fe1 C15R 140.8(3) . . ?
C13R Fe1 C15R 68.20(14) . . ?
C12R Fe1 C15R 68.24(12) . . ?
C16R Fe1 C15R 40.26(12) . . ?
C14R Fe1 C15R 39.89(13) . . ?
N2R O1R Zn1 117.76(15) . . ?
O1R N2R C11R 125.1(2) . . ?
O1R N2R C3R 120.9(2) . . ?
C11R N2R C3R 113.2(2) . . ?
N2R C3R C4R 109.4(2) . . ?
N2R C3R C5R 105.6(2) . . ?
C4R C3R C5R 110.6(3) . . ?
N2R C3R C6R 100.6(2) . . ?
C4R C3R C6R 115.8(3) . . ?
C5R C3R C6R 113.7(3) . . ?
N9R C6R C7R 106.4(3) . . ?
N9R C6R C8R 109.7(2) . . ?
C7R C6R C8R 110.6(3) . . ?
N9R C6R C3R 99.7(2) . . ?
C7R C6R C3R 113.6(3) . . ?
C8R C6R C3R 115.9(3) . . ?
O10R N9R C11R 124.9(2) . . ?
O10R N9R C6R 122.6(2) . . ?
C11R N9R C6R 112.0(2) . . ?
N2R C11R N9R 106.6(2) . . ?
N2R C11R C12R 127.1(2) . . ?
N9R C11R C12R 126.3(2) . . ?
C11R C12R C16R 126.2(3) . . ?
C11R C12R C13R 126.3(3) . . ?
C16R C12R C13R 107.4(3) . . ?
C11R C12R Fe1 123.8(2) . . ?
C16R C12R Fe1 69.53(15) . . ?
C13R C12R Fe1 69.02(16) . . ?
C14R C13R C12R 106.9(3) . . ?
C14R C13R Fe1 70.30(19) . . ?
C12R C13R Fe1 69.28(16) . . ?
C15R C14R C13R 109.4(3) . . ?
C15R C14R Fe1 70.50(19) . . ?
C13R C14R Fe1 69.25(17) . . ?
C14R C15R C16R 109.0(3) . . ?
C14R C15R Fe1 69.61(19) . . ?
C16R C15R Fe1 69.25(17) . . ?
C15R C16R C12R 107.3(3) . . ?
C15R C16R Fe1 70.49(17) . . ?
C12R C16R Fe1 69.10(15) . . ?
C18R C17R C21R 105.5(4) . . ?
C18R C17R Fe1 69.6(2) . . ?
C21R C17R Fe1 69.7(2) . . ?
C19R C18R C17R 108.9(5) . . ?
C19R C18R Fe1 70.5(2) . . ?
C17R C18R Fe1 70.2(2) . . ?
C20R C19R C18R 108.3(4) . . ?
C20R C19R Fe1 70.8(2) . . ?
C18R C19R Fe1 70.2(2) . . ?
C19R C20R C21R 109.4(4) . . ?
C19R C20R Fe1 70.4(2) . . ?
C21R C20R Fe1 70.4(2) . . ?
C20R C21R C17R 107.9(4) . . ?
C20R C21R Fe1 70.5(2) . . ?
C17R C21R Fe1 69.8(2) . . ?
O1S Zn2 O8 115.88(8) . . ?
O1S Zn2 O6 117.48(9) . . ?
O8 Zn2 O6 126.53(9) . . ?
O1S Zn2 O5 91.71(8) . . ?
O8 Zn2 O5 93.32(8) . . ?
O6 Zn2 O5 88.25(8) . . ?
O1S Zn2 O7 95.07(8) . . ?
O8 Zn2 O7 89.03(8) . . ?
O6 Zn2 O7 83.40(8) . . ?
O5 Zn2 O7 171.02(8) . . ?
C12 O5 Zn2 125.62(18) . . ?
F14A C11 F15 121.9(6) . . ?
F15 C11 F14 100.2(6) . . ?
F14A C11 F13 90.0(8) . . ?
F15 C11 F13 101.3(3) . . ?
F14 C11 F13 120.8(7) . . ?
F14A C11 C12 115.3(5) . . ?
F15 C11 C12 114.4(3) . . ?
F14 C11 C12 111.5(6) . . ?
F13 C11 C12 108.2(3) . . ?
O5 C12 C13 128.8(3) . . ?
O5 C12 C11 113.1(3) . . ?
C13 C12 C11 118.1(3) . . ?
C12 C13 C14 122.3(3) . . ?
O6 C14 C13 128.0(3) . . ?
O6 C14 C15 114.2(3) . . ?
C13 C14 C15 117.7(3) . . ?
F18 C15 F17 121.1(10) . . ?
F18 C15 F16 79.1(7) . . ?
F17 C15 F16 111.1(9) . . ?
F17A C15 F16 92.2(10) . . ?
F17A C15 F18A 112.3(12) . . ?
F16 C15 F18A 124.7(8) . . ?
F18 C15 C14 113.7(6) . . ?
F17 C15 C14 116.4(7) . . ?
F17A C15 C14 113.2(8) . . ?
F16 C15 C14 108.5(6) . . ?
F18A C15 C14 105.7(6) . . ?
C15 F16 F18 48.2(4) . . ?
C15 F18 F16 52.7(7) . . ?
C14 O6 Zn2 126.9(2) . . ?
C17 O7 Zn2 124.20(19) . . ?
F21 C16 F20 101.3(6) . . ?
F20 C16 F21A 112.0(6) . . ?
F21 C16 F19 115.6(7) . . ?
F20 C16 F19 105.9(3) . . ?
F21A C16 F19 96.0(7) . . ?
F21 C16 C17 108.2(7) . . ?
F20 C16 C17 114.3(3) . . ?
F21A C16 C17 115.4(6) . . ?
F19 C16 C17 111.3(3) . . ?
O7 C17 C18 128.4(3) . . ?
O7 C17 C16 112.6(3) . . ?
C18 C17 C16 118.9(3) . . ?
C17 C18 C19 123.0(3) . . ?
O8 C19 C18 128.1(3) . . ?
O8 C19 C20 114.9(3) . . ?
C18 C19 C20 117.0(3) . . ?
F23 C20 F24 116.2(12) . . ?
F22A C20 F24A 106.0(12) . . ?
F23 C20 F22 87.4(11) . . ?
F24 C20 F22 113.1(13) . . ?
F23 C20 C19 114.9(7) . . ?
F24 C20 C19 110.1(9) . . ?
F22A C20 C19 117.0(9) . . ?
F24A C20 C19 114.2(9) . . ?
F22 C20 C19 113.6(8) . . ?
F22A C20 F23A 117.7(11) . . ?
F24A C20 F23A 92.3(8) . . ?
C19 C20 F23A 107.1(6) . . ?
C20 F22 F23 41.0(7) . . ?
C20 F23 F22 51.7(7) . . ?
C19 O8 Zn2 126.60(19) . . ?
C12S Fe2 C20S 159.3(2) . . ?
C12S Fe2 C17S 124.54(17) . . ?
C20S Fe2 C17S 67.7(2) . . ?
C12S Fe2 C19S 124.84(18) . . ?
C20S Fe2 C19S 39.88(17) . . ?
C17S Fe2 C19S 67.4(2) . . ?
C12S Fe2 C16S 41.46(10) . . ?
C20S Fe2 C16S 121.8(2) . . ?
C17S Fe2 C16S 161.1(2) . . ?
C19S Fe2 C16S 108.40(17) . . ?
C12S Fe2 C21S 159.6(2) . . ?
C20S Fe2 C21S 40.21(17) . . ?
C17S Fe2 C21S 40.29(17) . . ?
C19S Fe2 C21S 67.18(19) . . ?
C16S Fe2 C21S 156.9(2) . . ?
C12S Fe2 C18S 110.31(15) . . ?
C20S Fe2 C18S 67.17(18) . . ?
C17S Fe2 C18S 39.86(16) . . ?
C19S Fe2 C18S 40.05(16) . . ?
C16S Fe2 C18S 125.18(19) . . ?
C21S Fe2 C18S 67.05(18) . . ?
C12S Fe2 C13S 41.58(10) . . ?
C20S Fe2 C13S 156.9(2) . . ?
C17S Fe2 C13S 108.45(16) . . ?
C19S Fe2 C13S 161.7(2) . . ?
C16S Fe2 C13S 69.42(12) . . ?
C21S Fe2 C13S 122.1(2) . . ?
C18S Fe2 C13S 125.47(17) . . ?
C12S Fe2 C15S 68.45(11) . . ?
C20S Fe2 C15S 106.35(18) . . ?
C17S Fe2 C15S 157.9(2) . . ?
C19S Fe2 C15S 122.6(2) . . ?
C16S Fe2 C15S 40.17(11) . . ?
C21S Fe2 C15S 121.49(19) . . ?
C18S Fe2 C15S 159.5(2) . . ?
C13S Fe2 C15S 68.16(13) . . ?
C12S Fe2 C14S 68.71(11) . . ?
C20S Fe2 C14S 121.0(2) . . ?
C17S Fe2 C14S 123.1(2) . . ?
C19S Fe2 C14S 157.0(2) . . ?
C16S Fe2 C14S 68.19(13) . . ?
C21S Fe2 C14S 106.53(17) . . ?
C18S Fe2 C14S 160.1(2) . . ?
C13S Fe2 C14S 40.45(11) . . ?
C15S Fe2 C14S 40.14(12) . . ?
N2S O1S Zn2 118.62(15) . . ?
O1S N2S C11S 125.3(2) . . ?
O1S N2S C3S 120.6(2) . . ?
C11S N2S C3S 113.8(2) . . ?
N2S C3S C5S 105.9(2) . . ?
N2S C3S C4S 108.9(2) . . ?
C5S C3S C4S 109.6(3) . . ?
N2S C3S C6S 101.1(2) . . ?
C5S C3S C6S 115.2(3) . . ?
C4S C3S C6S 115.2(3) . . ?
C8S C6S N9S 110.5(3) . . ?
C8S C6S C3S 117.3(3) . . ?
N9S C6S C3S 101.2(2) . . ?
C8S C6S C7S 109.9(3) . . ?
N9S C6S C7S 104.5(3) . . ?
C3S C6S C7S 112.4(3) . . ?
O10S N9S C11S 125.1(2) . . ?
O10S N9S C6S 122.6(2) . . ?
C11S N9S C6S 111.8(2) . . ?
N2S C11S N9S 108.0(2) . . ?
N2S C11S C12S 126.5(2) . . ?
N9S C11S C12S 125.6(3) . . ?
C16S C12S C11S 126.6(3) . . ?
C16S C12S C13S 107.2(2) . . ?
C11S C12S C13S 126.1(2) . . ?
C16S C12S Fe2 69.44(16) . . ?
C11S C12S Fe2 125.50(19) . . ?
C13S C12S Fe2 69.76(15) . . ?
C14S C13S C12S 107.1(3) . . ?
C14S C13S Fe2 69.94(18) . . ?
C12S C13S Fe2 68.66(15) . . ?
C15S C14S C13S 108.7(3) . . ?
C15S C14S Fe2 69.80(18) . . ?
C13S C14S Fe2 69.61(17) . . ?
C16S C15S C14S 109.3(3) . . ?
C16S C15S Fe2 69.48(17) . . ?
C14S C15S Fe2 70.06(18) . . ?
C15S C16S C12S 107.6(3) . . ?
C15S C16S Fe2 70.35(19) . . ?
C12S C16S Fe2 69.09(15) . . ?
C18S C17S C21S 107.6(5) . . ?
C18S C17S Fe2 70.3(2) . . ?
C21S C17S Fe2 70.0(2) . . ?
C17S C18S C19S 108.4(4) . . ?
C17S C18S Fe2 69.9(2) . . ?
C19S C18S Fe2 69.8(2) . . ?
C20S C19S C18S 108.1(5) . . ?
C20S C19S Fe2 70.0(3) . . ?
C18S C19S Fe2 70.2(2) . . ?
C19S C20S C21S 107.9(5) . . ?
C19S C20S Fe2 70.1(2) . . ?
C21S C20S Fe2 70.1(2) . . ?
C20S C21S C17S 107.9(5) . . ?
C20S C21S Fe2 69.7(2) . . ?
C17S C21S Fe2 69.7(2) . . ?

loop_
_geom_bond_atom_site_label_1
_geom_bond_atom_site_label_2
_geom_bond_distance
_geom_bond_site_symmetry_2
_geom_bond_publ_flag
Zn1 O1R 1.9865(19) . ?
Zn1 O1 1.989(2) . ?
Zn1 O4 1.998(2) . ?
Zn1 O3 2.0437(19) . ?
Zn1 O2 2.071(2) . ?
O1 C2 1.248(4) . ?
C1 F1A 1.119(15) . ?
C1 F3A 1.24(2) . ?
C1 F2 1.28(2) . ?
C1 F2A 1.32(2) . ?
C1 F1 1.329(16) . ?
C1 F3 1.367(14) . ?
C1 C2 1.539(6) . ?
C2 C3 1.383(5) . ?
C3 C4 1.367(5) . ?
C4 O2 1.248(4) . ?
C4 C5 1.538(5) . ?
C5 F6 1.166(12) . ?
C5 F4A 1.166(12) . ?
C5 F4 1.231(14) . ?
C5 F5A 1.319(12) . ?
C5 F5 1.494(11) . ?
C5 F6A 1.499(13) . ?
O3 C7 1.246(3) . ?
C6 F9 1.157(13) . ?
C6 F9A 1.253(11) . ?
C6 F7A 1.278(11) . ?
C6 F8 1.292(12) . ?
C6 F8A 1.380(12) . ?
C6 F7 1.384(13) . ?
C6 C7 1.545(5) . ?
C7 C8 1.364(4) . ?
C8 C9 1.373(4) . ?
C9 O4 1.250(3) . ?
C9 C10 1.526(5) . ?
C10 F10A 1.236(10) . ?
C10 F11 1.240(10) . ?
C10 F12A 1.278(10) . ?
C10 F10 1.288(11) . ?
C10 F12 1.300(10) . ?
C10 F11A 1.306(13) . ?
Fe1 C18R 2.014(4) . ?
Fe1 C19R 2.017(4) . ?
Fe1 C21R 2.022(3) . ?
Fe1 C20R 2.022(4) . ?
Fe1 C17R 2.022(4) . ?
Fe1 C13R 2.030(3) . ?
Fe1 C12R 2.033(3) . ?
Fe1 C16R 2.039(3) . ?
Fe1 C14R 2.044(3) . ?
Fe1 C15R 2.055(3) . ?
O1R N2R 1.323(3) . ?
N2R C11R 1.326(3) . ?
N2R C3R 1.485(3) . ?
C3R C4R 1.529(4) . ?
C3R C5R 1.537(4) . ?
C3R C6R 1.545(4) . ?
C6R N9R 1.496(3) . ?
C6R C7R 1.521(4) . ?
C6R C8R 1.521(4) . ?
N9R O10R 1.264(3) . ?
N9R C11R 1.381(3) . ?
C11R C12R 1.422(4) . ?
C12R C16R 1.438(4) . ?
C12R C13R 1.446(4) . ?
C13R C14R 1.408(4) . ?
C14R C15R 1.398(4) . ?
C15R C16R 1.409(4) . ?
C17R C18R 1.387(6) . ?
C17R C21R 1.400(6) . ?
C18R C19R 1.355(6) . ?
C19R C20R 1.344(5) . ?
C20R C21R 1.354(5) . ?
Zn2 O1S 1.9761(19) . ?
Zn2 O8 1.9990(19) . ?
Zn2 O6 2.008(2) . ?
Zn2 O5 2.0360(18) . ?
Zn2 O7 2.0589(17) . ?
O5 C12 1.248(3) . ?
C11 F14A 1.209(13) . ?
C11 F15 1.310(4) . ?
C11 F14 1.326(13) . ?
C11 F13 1.336(4) . ?
C11 C12 1.522(4) . ?
C12 C13 1.369(4) . ?
C13 C14 1.373(4) . ?
C14 O6 1.253(3) . ?
C14 C15 1.543(5) . ?
C15 F18 1.220(11) . ?
C15 F17 1.228(12) . ?
C15 F17A 1.259(16) . ?
C15 F16 1.301(7) . ?
C15 F18A 1.413(12) . ?
F16 F18 1.607(14) . ?
O7 C17 1.256(3) . ?
C16 F21 1.289(10) . ?
C16 F20 1.292(4) . ?
C16 F21A 1.293(11) . ?
C16 F19 1.295(4) . ?
C16 C17 1.522(4) . ?
C17 C18 1.369(4) . ?
C18 C19 1.384(4) . ?
C19 O8 1.246(3) . ?
C19 C20 1.519(5) . ?
C20 F23 1.092(13) . ?
C20 F24 1.262(19) . ?
C20 F22A 1.277(16) . ?
C20 F24A 1.294(17) . ?
C20 F22 1.307(14) . ?
C20 F23A 1.522(13) . ?
F22 F23 1.66(2) . ?
Fe2 C12S 2.025(3) . ?
Fe2 C20S 2.026(4) . ?
Fe2 C17S 2.027(4) . ?
Fe2 C19S 2.028(4) . ?
Fe2 C16S 2.030(3) . ?
Fe2 C21S 2.031(4) . ?
Fe2 C18S 2.032(4) . ?
Fe2 C13S 2.040(3) . ?
Fe2 C15S 2.041(3) . ?
Fe2 C14S 2.045(3) . ?
O1S N2S 1.320(3) . ?
N2S C11S 1.322(3) . ?
N2S C3S 1.491(3) . ?
C3S C5S 1.516(4) . ?
C3S C4S 1.517(4) . ?
C3S C6S 1.537(4) . ?
C6S C8S 1.476(5) . ?
C6S N9S 1.505(4) . ?
C6S C7S 1.566(5) . ?
N9S O10S 1.264(3) . ?
N9S C11S 1.362(3) . ?
C11S C12S 1.436(4) . ?
C12S C16S 1.436(4) . ?
C12S C13S 1.443(4) . ?
C13S C14S 1.412(4) . ?
C14S C15S 1.402(4) . ?
C15S C16S 1.398(4) . ?
C17S C18S 1.384(6) . ?
C17S C21S 1.398(6) . ?
C18S C19S 1.390(6) . ?
C19S C20S 1.382(6) . ?
C20S C21S 1.394(6) . ?
